data_7123109
loop_
_publ_author_name
'Shi, Xiaodong'
'Lai, Qi'
'Liu, Qing'
'Zhao, Kai'
'Shan, Chuan'
'Wojtas, Lukasz'
'Zheng, Qing-Chuan'
'Song, Zhiguang'

_publ_section_title
;
 Rational design and synthesis of yellow-light emitting triazole
 fluorophores with AIE and mechanochromic properties
;
_journal_name_full 'Chemical Communications'
_journal_paper_doi 10.1039/C9CC00262F
_journal_year 2019
_chemical_formula_moiety 'C30 H28 N4 O Si'
_chemical_formula_sum 'C30 H28 N4 O Si'
_chemical_formula_weight 488.65
_space_group_crystal_system monoclinic
_space_group_IT_number 14
_space_group_name_Hall '-P 2ybc'
_space_group_name_H-M_alt 'P 1 21/c 1'
_symmetry_space_group_name_Hall '-P 2ybc'
_symmetry_space_group_name_H-M 'P 1 21/c 1'
_atom_sites_solution_hydrogens geom
_audit_creation_date 2018-11-08
_audit_creation_method
;
Olex2 1.2
(compiled 2018.05.29 svn.r3508 for OlexSys, GUI svn.r5506)
;
_audit_update_record
;
2019-01-02 deposited with the CCDC.    2019-03-07 downloaded from the CCDC.
;
_cell_angle_alpha 90
_cell_angle_beta 109.903(2)
_cell_angle_gamma 90
_cell_formula_units_Z 4
_cell_length_a 9.8270(5)
_cell_length_b 19.5256(9)
_cell_length_c 14.1862(6)
_cell_measurement_reflns_used 9504
_cell_measurement_temperature 100(2)
_cell_measurement_theta_max 79.07
_cell_measurement_theta_min 4.79
_cell_volume 2559.4(2)
_computing_cell_refinement 'SAINT V8.38A (?, 2016)'
_computing_data_reduction 'SAINT V8.38A (?, 2016)'
_computing_molecular_graphics 'Olex2 (Dolomanov et al., 2009)'
_computing_publication_material 'Olex2 (Dolomanov et al., 2009)'
_computing_structure_refinement 'XL (Sheldrick, 2008)'
_diffrn_ambient_temperature 100.0
_diffrn_measured_fraction_theta_full 0.996
_diffrn_measured_fraction_theta_max 0.978
_diffrn_measurement_device_type 'Bruker D8 Venture PHOTON II CPAD'
_diffrn_measurement_method 'omega scans'
_diffrn_radiation_monochromator mirrors
_diffrn_radiation_type CuK\a
_diffrn_radiation_wavelength 1.54178
_diffrn_reflns_av_R_equivalents 0.0549
_diffrn_reflns_av_unetI/netI 0.0237
_diffrn_reflns_Laue_measured_fraction_full 0.996
_diffrn_reflns_Laue_measured_fraction_max 0.978
_diffrn_reflns_limit_h_max 11
_diffrn_reflns_limit_h_min -11
_diffrn_reflns_limit_k_max 24
_diffrn_reflns_limit_k_min -24
_diffrn_reflns_limit_l_max 18
_diffrn_reflns_limit_l_min -18
_diffrn_reflns_number 55930
_diffrn_reflns_point_group_measured_fraction_full 0.996
_diffrn_reflns_point_group_measured_fraction_max 0.978
_diffrn_reflns_theta_full 67.679
_diffrn_reflns_theta_max 79.861
_diffrn_reflns_theta_min 4.013
_diffrn_source 'INCOATEC Imus micro-focus source'
_diffrn_standards_number 0
_exptl_absorpt_coefficient_mu 1.044
_exptl_absorpt_correction_T_max 1.0000
_exptl_absorpt_correction_T_min 0.8944
_exptl_absorpt_correction_type multi-scan
_exptl_absorpt_process_details
;
SADABS-2016/2 (Bruker,2016/2) was used for absorption correction.
wR2(int) was 0.0863 before and 0.0692 after correction.
The Ratio of minimum to maximum transmission is 0.8944.
The \l/2 correction factor is Not present.
;
_exptl_crystal_density_diffrn 1.268
_exptl_crystal_description plate
_exptl_crystal_F_000 1032
_exptl_crystal_size_max 0.15
_exptl_crystal_size_mid 0.11
_exptl_crystal_size_min 0.05
_refine_diff_density_max 0.321
_refine_diff_density_min -0.290
_refine_diff_density_rms 0.045
_refine_ls_extinction_method none
_refine_ls_goodness_of_fit_ref 1.046
_refine_ls_hydrogen_treatment constr
_refine_ls_matrix_type full
_refine_ls_number_parameters 328
_refine_ls_number_reflns 5457
_refine_ls_number_restraints 0
_refine_ls_restrained_S_all 1.046
_refine_ls_R_factor_all 0.0412
_refine_ls_R_factor_gt 0.0355
_refine_ls_shift/su_max 0.002
_refine_ls_shift/su_mean 0.000
_refine_ls_structure_factor_coef Fsqd
_refine_ls_weighting_details 'w=1/[\s^2^(Fo^2^)+(0.0394P)^2^+1.2550P] where P=(Fo^2^+2Fc^2^)/3'
_refine_ls_weighting_scheme calc
_refine_ls_wR_factor_gt 0.0850
_refine_ls_wR_factor_ref 0.0906
_reflns_Friedel_coverage 0.000
_reflns_number_gt 4885
_reflns_number_total 5457
_reflns_threshold_expression 'I > 2\s(I)'
_cod_data_source_file c9cc00262f2.cif
_cod_data_source_block ql_1023_d5_0m
_cod_database_code 7123109
_shelx_shelxl_version_number 2017/1
_shelx_space_group_comment
;
The symmetry employed for this shelxl refinement is uniquely defined
by the following loop, which should always be used as a source of
symmetry information in preference to the above space-group names.
They are only intended as comments.
;
_shelx_estimated_absorpt_t_max 0.950
_shelx_estimated_absorpt_t_min 0.859
_olex2_refinement_description
;
1. Fixed Uiso
 At 1.2 times of:
  All C(H) groups
 At 1.5 times of:
  All C(H,H,H) groups
2.a Aromatic/amide H refined with riding coordinates:
 C27(H27), C33(H33), C36(H36), C16(H16), C22(H22), C30(H30), C35(H35),
 C17(H17), C19(H19), C14(H14), C29(H29), C32(H32), C20(H20), C28(H28), C26(H26),
  C23(H23), C34(H34), C15(H15), C13(H13)
2.b Idealised Me refined as rotating group:
 C1(H1A,H1B,H1C), C2(H2A,H2B,H2C), C3(H3A,H3B,H3C)
;
_olex2_submission_special_instructions 'No special instructions were received'

loop_
_space_group_symop_operation_xyz
'x, y, z'
'-x, y+1/2, -z+1/2'
'-x, -y, -z'
'x, -y-1/2, z-1/2'

loop_
_atom_site_label
_atom_site_type_symbol
_atom_site_fract_x
_atom_site_fract_y
_atom_site_fract_z
_atom_site_U_iso_or_equiv
_atom_site_adp_type
_atom_site_occupancy
_atom_site_site_symmetry_order
_atom_site_calc_flag
_atom_site_refinement_flags_posn
Si4 Si 1.22350(4) 0.39742(2) 0.82200(2) 0.01743(9) Uani 1 1 d .
C27 C 0.55259(16) 0.74411(7) 0.34891(11) 0.0259(3) Uani 1 1 d .
H27 H 0.633537 0.772602 0.355062 0.031 Uiso 1 1 calc R
O11 O 1.14686(10) 0.36426(5) 1.01142(7) 0.0240(2) Uani 1 1 d .
C33 C 0.02739(15) 0.70204(7) 0.49466(10) 0.0219(3) Uani 1 1 d .
H33 H -0.032824 0.741221 0.474279 0.026 Uiso 1 1 calc R
N6 N 0.96918(12) 0.47589(5) 0.75154(8) 0.0172(2) Uani 1 1 d .
N8 N 0.85398(12) 0.46908(5) 0.86484(8) 0.0170(2) Uani 1 1 d .
N7 N 0.85376(12) 0.49312(5) 0.77726(8) 0.0167(2) Uani 1 1 d .
N24 N 0.39710(12) 0.64674(6) 0.51372(8) 0.0207(2) Uani 1 1 d .
C1 C 1.38410(15) 0.41599(8) 0.93494(11) 0.0271(3) Uani 1 1 d .
H1A H 1.383074 0.464336 0.953233 0.041 Uiso 1 1 calc GR
H1B H 1.472669 0.406239 0.920267 0.041 Uiso 1 1 calc GR
H1C H 1.381076 0.387166 0.990742 0.041 Uiso 1 1 calc GR
C36 C 0.20249(14) 0.58715(7) 0.55246(9) 0.0187(2) Uani 1 1 d .
H36 H 0.261608 0.547525 0.571579 0.022 Uiso 1 1 calc R
C31 C 0.25542(14) 0.64556(6) 0.51989(9) 0.0181(2) Uani 1 1 d .
C16 C 0.94615(16) 0.33683(7) 1.21979(10) 0.0229(3) Uani 1 1 d .
H16 H 0.995199 0.313515 1.280688 0.028 Uiso 1 1 calc R
C22 C 0.52569(14) 0.60171(7) 0.68176(10) 0.0200(3) Uani 1 1 d .
H22 H 0.458315 0.624010 0.706076 0.024 Uiso 1 1 calc R
C2 C 1.25667(16) 0.43582(8) 0.71148(11) 0.0264(3) Uani 1 1 d .
H2A H 1.171114 0.429210 0.651503 0.040 Uiso 1 1 calc GR
H2B H 1.340342 0.413515 0.701886 0.040 Uiso 1 1 calc GR
H2C H 1.275996 0.484911 0.722944 0.040 Uiso 1 1 calc GR
C9 C 0.97830(14) 0.43334(6) 0.89865(9) 0.0172(2) Uani 1 1 d .
C30 C 0.31616(15) 0.66032(7) 0.33098(10) 0.0218(3) Uani 1 1 d .
H30 H 0.235266 0.631733 0.324559 0.026 Uiso 1 1 calc R
C18 C 0.73676(13) 0.53186(6) 0.71172(9) 0.0169(2) Uani 1 1 d .
C10 C 1.02990(14) 0.39332(6) 0.99303(9) 0.0181(2) Uani 1 1 d .
C35 C 0.06322(15) 0.58690(7) 0.55697(9) 0.0208(3) Uani 1 1 d .
H35 H 0.028477 0.547348 0.580542 0.025 Uiso 1 1 calc R
C17 C 1.01687(14) 0.35033(6) 1.15256(9) 0.0192(3) Uani 1 1 d .
H17 H 1.114376 0.336040 1.167525 0.023 Uiso 1 1 calc R
C21 C 0.51045(14) 0.60755(6) 0.57984(9) 0.0181(2) Uani 1 1 d .
C12 C 0.94610(14) 0.38487(6) 1.06261(9) 0.0177(2) Uani 1 1 d .
C19 C 0.72384(14) 0.53680(7) 0.61132(9) 0.0186(2) Uani 1 1 d .
H19 H 0.792186 0.514786 0.587634 0.022 Uiso 1 1 calc R
C14 C 0.73282(15) 0.39206(8) 1.11020(10) 0.0251(3) Uani 1 1 d .
H14 H 0.635576 0.406497 1.096086 0.030 Uiso 1 1 calc R
C29 C 0.33585(16) 0.68754(7) 0.24597(10) 0.0250(3) Uani 1 1 d .
H29 H 0.267854 0.677683 0.181575 0.030 Uiso 1 1 calc R
C32 C 0.16717(15) 0.70346(7) 0.49150(10) 0.0208(3) Uani 1 1 d .
H32 H 0.202666 0.743680 0.470098 0.025 Uiso 1 1 calc R
C3 C 1.18899(16) 0.30367(7) 0.80434(11) 0.0257(3) Uani 1 1 d .
H3A H 1.163599 0.285399 0.860530 0.039 Uiso 1 1 calc GR
H3B H 1.276260 0.280691 0.801663 0.039 Uiso 1 1 calc GR
H3C H 1.108940 0.295597 0.741521 0.039 Uiso 1 1 calc GR
C20 C 0.61064(14) 0.57404(7) 0.54579(9) 0.0192(2) Uani 1 1 d .
H20 H 0.601128 0.576797 0.476970 0.023 Uiso 1 1 calc R
C28 C 0.45405(17) 0.72896(7) 0.25457(11) 0.0256(3) Uani 1 1 d .
H28 H 0.467691 0.746939 0.196199 0.031 Uiso 1 1 calc R
C5 C 1.05148(13) 0.43760(6) 0.82814(9) 0.0169(2) Uani 1 1 d .
C25 C 0.41509(14) 0.67500(6) 0.42555(9) 0.0185(2) Uani 1 1 d .
C26 C 0.53264(15) 0.71754(7) 0.43435(10) 0.0230(3) Uani 1 1 d .
H26 H 0.599317 0.728439 0.498796 0.028 Uiso 1 1 calc R
C23 C 0.63754(14) 0.56389(7) 0.74726(9) 0.0201(3) Uani 1 1 d .
H23 H 0.646283 0.559902 0.815817 0.024 Uiso 1 1 calc R
C34 C -0.02534(15) 0.64397(7) 0.52730(10) 0.0215(3) Uani 1 1 d .
H34 H -0.120996 0.643339 0.529282 0.026 Uiso 1 1 calc R
C15 C 0.80372(15) 0.35732(7) 1.19832(10) 0.0231(3) Uani 1 1 d .
H15 H 0.754780 0.347509 1.244102 0.028 Uiso 1 1 calc R
C13 C 0.80318(15) 0.40601(7) 1.04204(10) 0.0229(3) Uani 1 1 d .
H13 H 0.753959 0.429867 0.981662 0.028 Uiso 1 1 calc R

loop_
_atom_site_aniso_label
_atom_site_aniso_U_11
_atom_site_aniso_U_22
_atom_site_aniso_U_33
_atom_site_aniso_U_23
_atom_site_aniso_U_13
_atom_site_aniso_U_12
Si4 0.01493(17) 0.01951(17) 0.01738(17) 0.00174(12) 0.00489(12) 0.00081(12)
C27 0.0226(7) 0.0264(7) 0.0315(7) 0.0065(6) 0.0129(6) -0.0010(5)
O11 0.0208(5) 0.0285(5) 0.0237(5) 0.0075(4) 0.0090(4) 0.0061(4)
C33 0.0202(7) 0.0241(6) 0.0213(6) 0.0020(5) 0.0068(5) 0.0041(5)
N6 0.0148(5) 0.0188(5) 0.0182(5) -0.0002(4) 0.0057(4) 0.0009(4)
N8 0.0191(5) 0.0167(5) 0.0147(5) 0.0016(4) 0.0051(4) 0.0009(4)
N7 0.0173(5) 0.0179(5) 0.0150(5) 0.0006(4) 0.0058(4) 0.0009(4)
N24 0.0179(6) 0.0262(6) 0.0195(5) 0.0078(4) 0.0085(4) 0.0042(4)
C1 0.0176(7) 0.0345(8) 0.0250(7) 0.0024(6) 0.0017(5) -0.0018(5)
C36 0.0218(7) 0.0190(6) 0.0153(6) 0.0009(4) 0.0063(5) 0.0023(5)
C31 0.0178(6) 0.0221(6) 0.0145(5) 0.0014(5) 0.0058(4) 0.0012(5)
C16 0.0287(7) 0.0236(6) 0.0167(6) 0.0023(5) 0.0079(5) 0.0048(5)
C22 0.0201(6) 0.0218(6) 0.0195(6) 0.0006(5) 0.0085(5) 0.0035(5)
C2 0.0249(7) 0.0316(7) 0.0247(7) 0.0056(5) 0.0111(5) 0.0031(5)
C9 0.0167(6) 0.0172(6) 0.0166(6) 0.0001(4) 0.0044(4) -0.0003(4)
C30 0.0236(7) 0.0198(6) 0.0225(6) 0.0009(5) 0.0084(5) -0.0016(5)
C18 0.0163(6) 0.0168(6) 0.0166(6) 0.0016(4) 0.0041(4) 0.0002(4)
C10 0.0193(6) 0.0172(6) 0.0167(6) -0.0001(4) 0.0049(5) -0.0005(4)
C35 0.0220(7) 0.0232(6) 0.0177(6) 0.0008(5) 0.0074(5) -0.0031(5)
C17 0.0190(6) 0.0202(6) 0.0174(6) -0.0014(5) 0.0047(5) 0.0028(5)
C21 0.0168(6) 0.0184(6) 0.0186(6) 0.0025(5) 0.0054(5) 0.0005(4)
C12 0.0201(6) 0.0163(5) 0.0161(6) -0.0010(4) 0.0053(5) -0.0010(4)
C19 0.0174(6) 0.0214(6) 0.0178(6) 0.0004(5) 0.0071(5) 0.0016(5)
C14 0.0176(7) 0.0354(7) 0.0222(6) 0.0022(5) 0.0065(5) 0.0012(5)
C29 0.0305(7) 0.0255(7) 0.0186(6) -0.0001(5) 0.0079(5) -0.0007(5)
C32 0.0220(7) 0.0190(6) 0.0223(6) 0.0041(5) 0.0087(5) 0.0017(5)
C3 0.0275(7) 0.0223(6) 0.0283(7) -0.0010(5) 0.0110(6) 0.0015(5)
C20 0.0191(6) 0.0231(6) 0.0161(6) 0.0025(5) 0.0071(5) 0.0009(5)
C28 0.0332(8) 0.0247(7) 0.0242(7) 0.0060(5) 0.0167(6) 0.0033(5)
C5 0.0162(6) 0.0169(6) 0.0160(6) -0.0011(4) 0.0034(4) -0.0008(4)
C25 0.0188(6) 0.0187(6) 0.0199(6) 0.0044(5) 0.0091(5) 0.0037(5)
C26 0.0207(7) 0.0253(7) 0.0222(6) 0.0036(5) 0.0062(5) -0.0005(5)
C23 0.0222(7) 0.0226(6) 0.0161(6) 0.0007(5) 0.0072(5) 0.0016(5)
C34 0.0186(6) 0.0285(7) 0.0181(6) -0.0008(5) 0.0073(5) 0.0003(5)
C15 0.0255(7) 0.0265(7) 0.0199(6) -0.0011(5) 0.0111(5) -0.0014(5)
C13 0.0195(7) 0.0299(7) 0.0187(6) 0.0043(5) 0.0056(5) 0.0015(5)

loop_
_atom_type_symbol
_atom_type_description
_atom_type_scat_dispersion_real
_atom_type_scat_dispersion_imag
_atom_type_scat_source
C C 0.0181 0.0091 'International Tables Vol C Tables 4.2.6.8 and 6.1.1.4'
H H 0.0000 0.0000 'International Tables Vol C Tables 4.2.6.8 and 6.1.1.4'
N N 0.0311 0.0180 'International Tables Vol C Tables 4.2.6.8 and 6.1.1.4'
O O 0.0492 0.0322 'International Tables Vol C Tables 4.2.6.8 and 6.1.1.4'
Si Si 0.2541 0.3302 'International Tables Vol C Tables 4.2.6.8 and 6.1.1.4'

loop_
_geom_angle_atom_site_label_1
_geom_angle_atom_site_label_2
_geom_angle_atom_site_label_3
_geom_angle
C1 Si4 C2 107.80(7)
C1 Si4 C3 111.67(7)
C1 Si4 C5 112.85(6)
C2 Si4 C5 106.66(6)
C3 Si4 C2 110.98(7)
C3 Si4 C5 106.80(6)
C28 C27 H27 120.0
C28 C27 C26 120.01(13)
C26 C27 H27 120.0
C32 C33 H33 119.6
C32 C33 C34 120.78(12)
C34 C33 H33 119.6
C5 N6 N7 104.54(10)
N7 N8 C9 103.24(10)
N6 N7 C18 121.50(10)
N8 N7 N6 115.60(10)
N8 N7 C18 122.83(10)
C31 N24 C25 118.27(10)
C21 N24 C31 121.12(10)
C21 N24 C25 119.00(10)
Si4 C1 H1A 109.5
Si4 C1 H1B 109.5
Si4 C1 H1C 109.5
H1A C1 H1B 109.5
H1A C1 H1C 109.5
H1B C1 H1C 109.5
C31 C36 H36 120.0
C35 C36 H36 120.0
C35 C36 C31 120.08(12)
C36 C31 N24 121.04(11)
C36 C31 C32 119.45(12)
C32 C31 N24 119.51(11)
C17 C16 H16 120.0
C17 C16 C15 120.02(12)
C15 C16 H16 120.0
C21 C22 H22 119.5
C23 C22 H22 119.5
C23 C22 C21 120.99(12)
Si4 C2 H2A 109.5
Si4 C2 H2B 109.5
Si4 C2 H2C 109.5
H2A C2 H2B 109.5
H2A C2 H2C 109.5
H2B C2 H2C 109.5
N8 C9 C10 125.81(11)
N8 C9 C5 109.56(11)
C5 C9 C10 124.60(11)
C29 C30 H30 120.0
C29 C30 C25 119.95(13)
C25 C30 H30 120.0
C19 C18 N7 118.52(11)
C23 C18 N7 120.80(11)
C23 C18 C19 120.67(12)
O11 C10 C9 116.31(11)
O11 C10 C12 119.67(11)
C9 C10 C12 123.97(11)
C36 C35 H35 119.7
C34 C35 C36 120.54(12)
C34 C35 H35 119.7
C16 C17 H17 119.7
C16 C17 C12 120.63(12)
C12 C17 H17 119.7
C22 C21 N24 120.70(11)
C20 C21 N24 120.86(11)
C20 C21 C22 118.43(12)
C17 C12 C10 116.14(11)
C13 C12 C10 124.79(11)
C13 C12 C17 119.01(12)
C18 C19 H19 120.1
C20 C19 C18 119.72(12)
C20 C19 H19 120.1
C15 C14 H14 119.8
C15 C14 C13 120.42(13)
C13 C14 H14 119.8
C30 C29 H29 119.8
C28 C29 C30 120.43(13)
C28 C29 H29 119.8
C33 C32 C31 119.83(12)
C33 C32 H32 120.1
C31 C32 H32 120.1
Si4 C3 H3A 109.5
Si4 C3 H3B 109.5
Si4 C3 H3C 109.5
H3A C3 H3B 109.5
H3A C3 H3C 109.5
H3B C3 H3C 109.5
C21 C20 H20 119.6
C19 C20 C21 120.78(12)
C19 C20 H20 119.6
C27 C28 H28 120.1
C29 C28 C27 119.79(12)
C29 C28 H28 120.1
N6 C5 Si4 119.74(9)
N6 C5 C9 107.07(11)
C9 C5 Si4 133.08(9)
C30 C25 N24 120.59(12)
C30 C25 C26 119.65(12)
C26 C25 N24 119.77(12)
C27 C26 C25 120.15(13)
C27 C26 H26 119.9
C25 C26 H26 119.9
C22 C23 C18 119.39(11)
C22 C23 H23 120.3
C18 C23 H23 120.3
C33 C34 H34 120.3
C35 C34 C33 119.31(12)
C35 C34 H34 120.3
C16 C15 H15 120.0
C14 C15 C16 120.01(13)
C14 C15 H15 120.0
C12 C13 H13 120.0
C14 C13 C12 119.90(12)
C14 C13 H13 120.0

loop_
_geom_bond_atom_site_label_1
_geom_bond_atom_site_label_2
_geom_bond_distance
Si4 C1 1.8621(14)
Si4 C2 1.8640(14)
Si4 C3 1.8631(14)
Si4 C5 1.8924(13)
C27 H27 0.9500
C27 C28 1.391(2)
C27 C26 1.3923(19)
O11 C10 1.2276(16)
C33 H33 0.9500
C33 C32 1.3899(19)
C33 C34 1.3900(19)
N6 N7 1.3470(15)
N6 C5 1.3400(16)
N8 N7 1.3274(14)
N8 C9 1.3457(16)
N7 C18 1.4251(16)
N24 C31 1.4246(17)
N24 C21 1.4124(16)
N24 C25 1.4321(16)
C1 H1A 0.9800
C1 H1B 0.9800
C1 H1C 0.9800
C36 H36 0.9500
C36 C31 1.3959(18)
C36 C35 1.3917(19)
C31 C32 1.3981(18)
C16 H16 0.9500
C16 C17 1.3833(19)
C16 C15 1.386(2)
C22 H22 0.9500
C22 C21 1.4066(18)
C22 C23 1.3861(18)
C2 H2A 0.9800
C2 H2B 0.9800
C2 H2C 0.9800
C9 C10 1.4825(17)
C9 C5 1.4193(17)
C30 H30 0.9500
C30 C29 1.3903(19)
C30 C25 1.3925(18)
C18 C19 1.3896(17)
C18 C23 1.3895(18)
C10 C12 1.4945(17)
C35 H35 0.9500
C35 C34 1.3881(19)
C17 H17 0.9500
C17 C12 1.4008(17)
C21 C20 1.3982(18)
C12 C13 1.3960(19)
C19 H19 0.9500
C19 C20 1.3879(18)
C14 H14 0.9500
C14 C15 1.3840(19)
C14 C13 1.3938(19)
C29 H29 0.9500
C29 C28 1.386(2)
C32 H32 0.9500
C3 H3A 0.9800
C3 H3B 0.9800
C3 H3C 0.9800
C20 H20 0.9500
C28 H28 0.9500
C25 C26 1.3935(19)
C26 H26 0.9500
C23 H23 0.9500
C34 H34 0.9500
C15 H15 0.9500
C13 H13 0.9500

loop_
_geom_torsion_atom_site_label_1
_geom_torsion_atom_site_label_2
_geom_torsion_atom_site_label_3
_geom_torsion_atom_site_label_4
_geom_torsion
O11 C10 C12 C17 7.76(18)
O11 C10 C12 C13 -169.29(13)
N6 N7 C18 C19 16.51(17)
N6 N7 C18 C23 -163.64(12)
N8 N7 C18 C19 -160.39(11)
N8 N7 C18 C23 19.47(18)
N8 C9 C10 O11 -179.70(12)
N8 C9 C10 C12 2.6(2)
N8 C9 C5 Si4 -176.33(10)
N8 C9 C5 N6 -0.40(14)
N7 N6 C5 Si4 176.81(8)
N7 N6 C5 C9 0.23(13)
N7 N8 C9 C10 -177.58(11)
N7 N8 C9 C5 0.37(13)
N7 C18 C19 C20 179.80(11)
N7 C18 C23 C22 179.43(12)
N24 C31 C32 C33 178.21(12)
N24 C21 C20 C19 178.57(12)
N24 C25 C26 C27 178.69(12)
C1 Si4 C5 N6 128.42(10)
C1 Si4 C5 C9 -56.06(14)
C36 C31 C32 C33 -0.86(19)
C36 C35 C34 C33 -1.18(19)
C31 N24 C21 C22 -39.99(18)
C31 N24 C21 C20 140.43(13)
C31 N24 C25 C30 -42.21(17)
C31 N24 C25 C26 137.83(13)
C31 C36 C35 C34 1.33(19)
C16 C17 C12 C10 -176.75(12)
C16 C17 C12 C13 0.49(19)
C22 C21 C20 C19 -1.03(19)
C2 Si4 C5 N6 10.23(12)
C2 Si4 C5 C9 -174.25(12)
C9 N8 N7 N6 -0.24(13)
C9 N8 N7 C18 176.83(11)
C9 C10 C12 C17 -174.65(11)
C9 C10 C12 C13 8.3(2)
C30 C29 C28 C27 -0.8(2)
C30 C25 C26 C27 -1.3(2)
C18 C19 C20 C21 0.9(2)
C10 C9 C5 Si4 1.7(2)
C10 C9 C5 N6 177.59(11)
C10 C12 C13 C14 176.39(13)
C35 C36 C31 N24 -179.36(11)
C35 C36 C31 C32 -0.30(18)
C17 C16 C15 C14 -0.8(2)
C17 C12 C13 C14 -0.6(2)
C21 N24 C31 C36 -30.75(18)
C21 N24 C31 C32 150.19(12)
C21 N24 C25 C30 123.52(14)
C21 N24 C25 C26 -56.44(17)
C21 C22 C23 C18 0.6(2)
C19 C18 C23 C22 -0.72(19)
C29 C30 C25 N24 -179.31(12)
C29 C30 C25 C26 0.6(2)
C32 C33 C34 C35 0.0(2)
C3 Si4 C5 N6 -108.50(11)
C3 Si4 C5 C9 67.02(13)
C28 C27 C26 C25 0.9(2)
C5 N6 N7 N8 0.00(14)
C5 N6 N7 C18 -177.11(11)
C5 C9 C10 O11 2.64(19)
C5 C9 C10 C12 -175.03(12)
C25 N24 C31 C36 134.67(12)
C25 N24 C31 C32 -44.40(17)
C25 N24 C21 C22 154.71(12)
C25 N24 C21 C20 -24.88(18)
C25 C30 C29 C28 0.4(2)
C26 C27 C28 C29 0.2(2)
C23 C22 C21 N24 -179.35(12)
C23 C22 C21 C20 0.2(2)
C23 C18 C19 C20 -0.05(19)
C34 C33 C32 C31 1.0(2)
C15 C16 C17 C12 0.2(2)
C15 C14 C13 C12 0.0(2)
C13 C14 C15 C16 0.7(2)
